data_1546953
loop_
_publ_author_name
'Cer\'on-Carrasco, Jos\'e Pedro'
'Ruiz, Jos\'e'
'Vicente, Consuelo'
'de Haro, Concepci\'on'
'Bautista, Delia'
'Z\'u\~niga, Jos\'e'
'Requena, Alberto'

_publ_section_title
;
 DFT Simulation of Structural and Optical Properties of 9-Aminoacridine
 Half-Sandwich Ru(II), Rh(III), and Ir(III) Antitumoral Complexes and
 Their Interaction with DNA.
;
_journal_issue 8
_journal_name_full 'Journal of chemical theory and computation'
_journal_page_first 3898
_journal_page_last 3910
_journal_paper_doi 10.1021/acs.jctc.7b00139
_journal_volume 13
_journal_year 2017
_chemical_formula_sum 'C24 H25 Cl4 N2 Rh'
_chemical_formula_weight 586.17
_chemical_name_systematic
; 
 ? 
;
_space_group_IT_number 14
_symmetry_cell_setting monoclinic
_symmetry_space_group_name_Hall '-P 2ybc'
_symmetry_space_group_name_H-M 'P 1 21/c 1'
_atom_sites_solution_hydrogens geom
_atom_sites_solution_primary direct
_atom_sites_solution_secondary difmap
_audit_creation_method SHELXL-97
_cell_angle_alpha 90.00
_cell_angle_beta 109.949(2)
_cell_angle_gamma 90.00
_cell_formula_units_Z 4
_cell_length_a 16.3124(8)
_cell_length_b 13.3301(7)
_cell_length_c 11.8532(6)
_cell_measurement_reflns_used 6318
_cell_measurement_temperature 100(2)
_cell_measurement_theta_max 28.15
_cell_measurement_theta_min 2.38
_cell_volume 2422.8(2)
_computing_cell_refinement 'Bruker SAINT'
_computing_data_collection 'Bruker SMART'
_computing_data_reduction 'Bruker SAINT'
_computing_molecular_graphics 'Bruker SHELXTL'
_computing_publication_material 'Bruker SHELXTL'
_computing_structure_refinement 'SHELXL-97 (Sheldrick, 1997)'
_computing_structure_solution 'SHELXS-97 (Sheldrick, 1990)'
_diffrn_ambient_temperature 100(2)
_diffrn_detector_area_resol_mean 8.26
_diffrn_measured_fraction_theta_full 0.998
_diffrn_measured_fraction_theta_max 0.942
_diffrn_measurement_device_type 'Bruker SMART APEX CCD'
_diffrn_measurement_method \w-scan
_diffrn_radiation_monochromator graphite
_diffrn_radiation_source 'fine-focus sealed tube'
_diffrn_radiation_type MoK\a
_diffrn_radiation_wavelength 0.71073
_diffrn_reflns_av_R_equivalents 0.0283
_diffrn_reflns_av_sigmaI/netI 0.0241
_diffrn_reflns_limit_h_max 21
_diffrn_reflns_limit_h_min -21
_diffrn_reflns_limit_k_max 17
_diffrn_reflns_limit_k_min -17
_diffrn_reflns_limit_l_max 15
_diffrn_reflns_limit_l_min -15
_diffrn_reflns_number 27432
_diffrn_reflns_theta_full 26.00
_diffrn_reflns_theta_max 28.22
_diffrn_reflns_theta_min 2.02
_exptl_absorpt_coefficient_mu 1.161
_exptl_absorpt_correction_T_max 0.9231
_exptl_absorpt_correction_T_min 0.8212
_exptl_absorpt_correction_type multi-scan
_exptl_absorpt_process_details SADABS
_exptl_crystal_colour red
_exptl_crystal_density_diffrn 1.607
_exptl_crystal_density_method 'not measured'
_exptl_crystal_description prism
_exptl_crystal_F_000 1184
_exptl_crystal_size_max 0.23
_exptl_crystal_size_mid 0.19
_exptl_crystal_size_min 0.07
_refine_diff_density_max 1.486
_refine_diff_density_min -0.935
_refine_diff_density_rms 0.102
_refine_ls_extinction_method none
_refine_ls_goodness_of_fit_ref 1.080
_refine_ls_hydrogen_treatment 'N1H01 free,N10-H10 free with dfix, rigid methyls, others riding'
_refine_ls_matrix_type full
_refine_ls_number_parameters 293
_refine_ls_number_reflns 5626
_refine_ls_number_restraints 1
_refine_ls_restrained_S_all 1.080
_refine_ls_R_factor_all 0.0405
_refine_ls_R_factor_gt 0.0369
_refine_ls_shift/su_max 0.001
_refine_ls_shift/su_mean 0.000
_refine_ls_structure_factor_coef Fsqd
_refine_ls_weighting_details 'calc w=1/[\s^2^(Fo^2^)+(0.0488P)^2^+2.9687P] where P=(Fo^2^+2Fc^2^)/3'
_refine_ls_weighting_scheme calc
_refine_ls_wR_factor_gt 0.0902
_refine_ls_wR_factor_ref 0.0926
_reflns_number_gt 5197
_reflns_number_total 5626
_reflns_threshold_expression >2sigma(I)
_cod_data_source_file ct7b00139_si_001.cif
_cod_data_source_block cvi19bsi
_cod_original_sg_symbol_H-M 'P 2(1)/c'
_cod_database_code 1546953

loop_
_symmetry_equiv_pos_as_xyz
'x, y, z'
'-x, y+1/2, -z+1/2'
'-x, -y, -z'
'x, -y-1/2, z-1/2'

loop_
_atom_site_label
_atom_site_type_symbol
_atom_site_fract_x
_atom_site_fract_y
_atom_site_fract_z
_atom_site_U_iso_or_equiv
_atom_site_adp_type
_atom_site_occupancy
_atom_site_symmetry_multiplicity
_atom_site_calc_flag
_atom_site_refinement_flags
Rh1 Rh 0.281745(12) 0.473024(14) 0.052039(17) 0.01844(8) Uani 1 1 d .
Cl1 Cl 0.23960(4) 0.38307(5) 0.20240(5) 0.02231(13) Uani 1 1 d .
N1 N 0.23135(14) 0.60678(17) 0.0901(2) 0.0204(4) Uani 1 1 d .
H01 H 0.259(2) 0.651(3) 0.140(3) 0.033(9) Uiso 1 1 d .
N10 N -0.02908(14) 0.63861(17) -0.10477(19) 0.0210(4) Uani 1 1 d D
H10 H -0.0823(12) 0.636(3) -0.138(3) 0.029(9) Uiso 1 1 d D
C1 C 0.15616(17) 0.46390(19) -0.0602(2) 0.0199(5) Uani 1 1 d .
C2 C 0.11364(17) 0.38657(19) -0.1358(2) 0.0216(5) Uani 1 1 d .
H2 H 0.1452 0.3283 -0.1425 0.026 Uiso 1 1 calc R
C3 C 0.02419(18) 0.3936(2) -0.2026(2) 0.0229(5) Uani 1 1 d .
H3 H -0.0033 0.3399 -0.2544 0.027 Uiso 1 1 calc R
C4 C -0.02489(18) 0.47616(19) -0.1950(2) 0.0219(5) Uani 1 1 d .
H4 H -0.0853 0.4792 -0.2407 0.026 Uiso 1 1 calc R
C5 C -0.04263(18) 0.7973(2) -0.0173(2) 0.0247(5) Uani 1 1 d .
H5 H -0.1030 0.7990 -0.0638 0.030 Uiso 1 1 calc R
C6 C -0.0064(2) 0.8740(2) 0.0596(3) 0.0282(6) Uani 1 1 d .
H6 H -0.0419 0.9286 0.0665 0.034 Uiso 1 1 calc R
C7 C 0.08269(19) 0.8732(2) 0.1287(3) 0.0274(6) Uani 1 1 d .
H7 H 0.1075 0.9269 0.1822 0.033 Uiso 1 1 calc R
C8 C 0.13391(18) 0.7942(2) 0.1183(2) 0.0232(5) Uani 1 1 d .
H8 H 0.1943 0.7944 0.1645 0.028 Uiso 1 1 calc R
C9 C 0.14912(16) 0.62589(18) 0.0301(2) 0.0188(5) Uani 1 1 d .
C11 C 0.00900(17) 0.71541(19) -0.0283(2) 0.0202(5) Uani 1 1 d .
C12 C 0.09883(17) 0.71308(19) 0.0409(2) 0.0192(5) Uani 1 1 d .
C13 C 0.10553(16) 0.54884(19) -0.0533(2) 0.0181(5) Uani 1 1 d .
C14 C 0.01624(16) 0.55559(19) -0.1185(2) 0.0186(5) Uani 1 1 d .
C21 C 0.42220(18) 0.4252(2) 0.1285(3) 0.0285(6) Uani 1 1 d .
C22 C 0.41872(18) 0.5228(2) 0.0843(3) 0.0283(6) Uani 1 1 d .
C23 C 0.36450(18) 0.5220(2) -0.0418(3) 0.0259(6) Uani 1 1 d .
C24 C 0.34060(17) 0.4199(2) -0.0754(2) 0.0246(5) Uani 1 1 d .
C25 C 0.37134(18) 0.3601(2) 0.0302(2) 0.0259(6) Uani 1 1 d .
C26 C 0.4662(2) 0.3890(3) 0.2547(3) 0.0424(8) Uani 1 1 d .
H26A H 0.4893 0.4466 0.3075 0.064 Uiso 1 1 calc R
H26B H 0.5140 0.3437 0.2572 0.064 Uiso 1 1 calc R
H26C H 0.4238 0.3532 0.2819 0.064 Uiso 1 1 calc R
C27 C 0.4606(2) 0.6158(3) 0.1491(3) 0.0429(8) Uani 1 1 d .
H27A H 0.4863 0.6017 0.2352 0.064 Uiso 1 1 calc R
H27B H 0.4165 0.6687 0.1361 0.064 Uiso 1 1 calc R
H27C H 0.5063 0.6382 0.1185 0.064 Uiso 1 1 calc R
C28 C 0.3492(2) 0.6095(2) -0.1253(3) 0.0380(7) Uani 1 1 d .
H28A H 0.4010 0.6206 -0.1478 0.057 Uiso 1 1 calc R
H28B H 0.3377 0.6696 -0.0854 0.057 Uiso 1 1 calc R
H28C H 0.2989 0.5958 -0.1975 0.057 Uiso 1 1 calc R
C29 C 0.2951(2) 0.3845(2) -0.2006(3) 0.0316(6) Uani 1 1 d .
H29A H 0.3358 0.3856 -0.2453 0.047 Uiso 1 1 calc R
H29B H 0.2455 0.4287 -0.2400 0.047 Uiso 1 1 calc R
H29C H 0.2740 0.3158 -0.1989 0.047 Uiso 1 1 calc R
C30 C 0.3628(2) 0.2493(2) 0.0381(3) 0.0377(7) Uani 1 1 d .
H30A H 0.3163 0.2251 -0.0335 0.057 Uiso 1 1 calc R
H30B H 0.3486 0.2327 0.1098 0.057 Uiso 1 1 calc R
H30C H 0.4180 0.2172 0.0431 0.057 Uiso 1 1 calc R
C99 C 0.2928(2) 0.5662(2) 0.4127(3) 0.0369(7) Uani 1 1 d .
H99 H 0.2718 0.5179 0.3443 0.044 Uiso 1 1 calc R
Cl2 Cl 0.39678(6) 0.61143(8) 0.42122(9) 0.0534(2) Uani 1 1 d .
Cl3 Cl 0.29955(10) 0.50342(9) 0.54544(10) 0.0706(3) Uani 1 1 d .
Cl4 Cl 0.21801(5) 0.66499(6) 0.38754(7) 0.03837(18) Uani 1 1 d .

loop_
_atom_site_aniso_label
_atom_site_aniso_U_11
_atom_site_aniso_U_22
_atom_site_aniso_U_33
_atom_site_aniso_U_23
_atom_site_aniso_U_13
_atom_site_aniso_U_12
Rh1 0.01813(11) 0.02028(12) 0.01857(11) -0.00037(7) 0.00842(8) 0.00217(7)
Cl1 0.0228(3) 0.0262(3) 0.0189(3) 0.0012(2) 0.0084(2) 0.0006(2)
N1 0.0199(10) 0.0209(10) 0.0207(10) -0.0037(9) 0.0075(8) -0.0020(8)
N10 0.0168(10) 0.0252(11) 0.0205(10) 0.0016(9) 0.0060(8) 0.0014(9)
C1 0.0220(12) 0.0216(12) 0.0196(12) 0.0008(9) 0.0113(10) -0.0003(9)
C2 0.0277(13) 0.0194(12) 0.0210(12) -0.0019(9) 0.0127(10) 0.0004(10)
C3 0.0274(13) 0.0242(13) 0.0190(12) -0.0032(10) 0.0103(10) -0.0067(10)
C4 0.0237(13) 0.0255(13) 0.0173(12) 0.0015(9) 0.0080(10) -0.0031(10)
C5 0.0252(13) 0.0260(13) 0.0257(13) 0.0051(10) 0.0123(11) 0.0057(10)
C6 0.0397(16) 0.0204(13) 0.0324(14) 0.0020(11) 0.0224(13) 0.0080(11)
C7 0.0372(15) 0.0212(13) 0.0285(14) -0.0046(11) 0.0172(12) -0.0011(11)
C8 0.0260(13) 0.0227(12) 0.0237(12) -0.0021(10) 0.0119(10) -0.0018(10)
C9 0.0231(12) 0.0192(11) 0.0180(11) 0.0002(9) 0.0119(10) -0.0009(9)
C11 0.0242(12) 0.0203(12) 0.0200(11) 0.0040(9) 0.0127(10) 0.0017(10)
C12 0.0229(12) 0.0193(11) 0.0196(11) 0.0017(9) 0.0124(10) 0.0002(9)
C13 0.0211(12) 0.0189(11) 0.0175(11) 0.0006(9) 0.0106(9) -0.0011(9)
C14 0.0207(12) 0.0204(11) 0.0167(11) 0.0017(9) 0.0090(9) -0.0009(9)
C21 0.0211(13) 0.0400(16) 0.0271(14) 0.0020(12) 0.0116(11) 0.0099(12)
C22 0.0184(13) 0.0368(16) 0.0332(15) -0.0043(12) 0.0133(11) 0.0004(11)
C23 0.0207(13) 0.0292(14) 0.0334(15) 0.0035(11) 0.0165(11) 0.0055(10)
C24 0.0231(13) 0.0293(14) 0.0265(13) 0.0016(11) 0.0149(11) 0.0062(11)
C25 0.0272(14) 0.0295(14) 0.0254(13) 0.0026(11) 0.0147(11) 0.0092(11)
C26 0.0296(16) 0.068(2) 0.0283(15) 0.0079(15) 0.0081(13) 0.0172(16)
C27 0.0259(15) 0.050(2) 0.056(2) -0.0157(17) 0.0184(15) -0.0127(14)
C28 0.0372(17) 0.0323(16) 0.053(2) 0.0141(14) 0.0263(15) 0.0084(13)
C29 0.0327(15) 0.0415(17) 0.0251(14) -0.0019(12) 0.0158(12) 0.0035(13)
C30 0.052(2) 0.0289(15) 0.0404(17) 0.0075(13) 0.0269(15) 0.0166(14)
C99 0.057(2) 0.0295(15) 0.0247(14) -0.0014(12) 0.0149(14) 0.0051(14)
Cl2 0.0424(5) 0.0618(6) 0.0564(5) -0.0075(4) 0.0172(4) 0.0098(4)
Cl3 0.1185(11) 0.0510(6) 0.0461(6) 0.0200(5) 0.0332(6) 0.0133(6)
Cl4 0.0381(4) 0.0358(4) 0.0413(4) -0.0029(3) 0.0138(3) 0.0009(3)

loop_
_atom_type_symbol
_atom_type_description
_atom_type_scat_dispersion_real
_atom_type_scat_dispersion_imag
_atom_type_scat_source
C C 0.0033 0.0016 'International Tables Vol C Tables 4.2.6.8 and 6.1.1.4'
H H 0.0000 0.0000 'International Tables Vol C Tables 4.2.6.8 and 6.1.1.4'
N N 0.0061 0.0033 'International Tables Vol C Tables 4.2.6.8 and 6.1.1.4'
Cl Cl 0.1484 0.1585 'International Tables Vol C Tables 4.2.6.8 and 6.1.1.4'
Rh Rh -1.1178 0.9187 'International Tables Vol C Tables 4.2.6.8 and 6.1.1.4'

loop_
_geom_angle_atom_site_label_1
_geom_angle_atom_site_label_2
_geom_angle_atom_site_label_3
_geom_angle
C1 Rh1 N1 78.94(9)
C1 Rh1 C23 110.78(11)
N1 Rh1 C23 102.67(9)
C1 Rh1 C24 96.40(10)
N1 Rh1 C24 137.27(9)
C23 Rh1 C24 39.04(11)
C1 Rh1 C25 116.71(10)
N1 Rh1 C25 162.26(10)
C23 Rh1 C25 65.00(10)
C24 Rh1 C25 38.29(10)
C1 Rh1 C22 148.89(11)
N1 Rh1 C22 98.89(10)
C23 Rh1 C22 38.87(11)
C24 Rh1 C22 63.99(11)
C25 Rh1 C22 63.42(11)
C1 Rh1 C21 155.29(11)
N1 Rh1 C21 125.44(10)
C23 Rh1 C21 63.64(11)
C24 Rh1 C21 63.63(10)
C25 Rh1 C21 38.58(11)
C22 Rh1 C21 36.28(11)
C1 Rh1 Cl1 88.65(7)
N1 Rh1 Cl1 91.84(6)
C23 Rh1 Cl1 157.49(8)
C24 Rh1 Cl1 130.74(8)
C25 Rh1 Cl1 96.62(7)
C22 Rh1 Cl1 122.45(8)
C21 Rh1 Cl1 93.94(8)
C9 N1 Rh1 117.16(17)
C11 N10 C14 122.8(2)
C2 C1 C13 117.2(2)
C2 C1 Rh1 129.68(19)
C13 C1 Rh1 113.01(18)
C1 C2 C3 120.6(2)
C4 C3 C2 122.0(2)
C3 C4 C14 118.8(2)
C6 C5 C11 120.4(3)
C5 C6 C7 120.7(2)
C8 C7 C6 119.6(3)
C7 C8 C12 121.5(3)
N1 C9 C13 114.2(2)
N1 C9 C12 127.7(2)
C13 C9 C12 118.1(2)
N10 C11 C5 119.3(2)
N10 C11 C12 120.9(2)
C5 C11 C12 119.7(2)
C8 C12 C11 118.1(2)
C8 C12 C9 123.8(2)
C11 C12 C9 118.1(2)
C14 C13 C1 122.4(2)
C14 C13 C9 120.8(2)
C1 C13 C9 116.7(2)
N10 C14 C13 119.2(2)
N10 C14 C4 121.8(2)
C13 C14 C4 119.0(2)
C22 C21 C25 108.3(2)
C22 C21 C26 128.2(3)
C25 C21 C26 123.5(3)
C22 C21 Rh1 71.31(16)
C25 C21 Rh1 67.93(15)
C26 C21 Rh1 124.6(2)
C21 C22 C23 108.1(3)
C21 C22 C27 128.8(3)
C23 C22 C27 123.0(3)
C21 C22 Rh1 72.42(16)
C23 C22 Rh1 66.41(15)
C27 C22 Rh1 126.1(2)
C24 C23 C22 107.8(2)
C24 C23 C28 126.0(3)
C22 C23 C28 125.5(3)
C24 C23 Rh1 72.10(15)
C22 C23 Rh1 74.72(16)
C28 C23 Rh1 126.5(2)
C25 C24 C23 107.8(2)
C25 C24 C29 127.2(3)
C23 C24 C29 125.0(3)
C25 C24 Rh1 71.14(15)
C23 C24 Rh1 68.85(15)
C29 C24 Rh1 127.50(19)
C24 C25 C21 107.6(2)
C24 C25 C30 126.7(3)
C21 C25 C30 125.3(3)
C24 C25 Rh1 70.57(15)
C21 C25 Rh1 73.49(15)
C30 C25 Rh1 126.8(2)
Cl4 C99 Cl3 109.84(18)
Cl4 C99 Cl2 110.58(18)
Cl3 C99 Cl2 110.24(19)

loop_
_geom_bond_atom_site_label_1
_geom_bond_atom_site_label_2
_geom_bond_distance
Rh1 C1 2.030(3)
Rh1 N1 2.077(2)
Rh1 C23 2.123(3)
Rh1 C24 2.167(3)
Rh1 C25 2.174(3)
Rh1 C22 2.235(3)
Rh1 C21 2.249(3)
Rh1 Cl1 2.4337(6)
N1 C9 1.311(3)
N10 C11 1.368(3)
N10 C14 1.371(3)
C1 C2 1.386(4)
C1 C13 1.420(3)
C2 C3 1.406(4)
C3 C4 1.382(4)
C4 C14 1.406(4)
C5 C6 1.363(4)
C5 C11 1.412(4)
C6 C7 1.404(4)
C7 C8 1.376(4)
C8 C12 1.407(4)
C9 C13 1.435(3)
C9 C12 1.453(3)
C11 C12 1.414(4)
C13 C14 1.400(3)
C21 C22 1.396(4)
C21 C25 1.463(4)
C21 C26 1.501(4)
C22 C23 1.454(4)
C22 C27 1.495(4)
C23 C24 1.434(4)
C23 C28 1.495(4)
C24 C25 1.424(4)
C24 C29 1.492(4)
C25 C30 1.489(4)
C99 Cl4 1.750(3)
C99 Cl3 1.751(3)
C99 Cl2 1.771(4)

loop_
_geom_hbond_atom_site_label_D
_geom_hbond_atom_site_label_H
_geom_hbond_atom_site_label_A
_geom_hbond_distance_DH
_geom_hbond_distance_HA
_geom_hbond_distance_DA
_geom_hbond_angle_DHA
_geom_hbond_site_symmetry_A
N10 H10 Cl1 0.822(18) 2.428(19) 3.241(2) 170(3) 3_565
C99 H99 Cl1 1.00 2.39 3.384(3) 170.2 .
